data_2219293
loop_
_publ_author_name
'Lu, Jiu-Fu'
'Min, Suo-Tian'
'Ji, Xiao-Hui'
'Dang, Zhong-Hai'

_publ_section_title
;
 2-Methoxy-<i>N</i>'-(2-methoxybenzylidene)benzohydrazide
;
_journal_coeditor_code CI2648
_journal_issue 9
_journal_name_full 'Acta Crystallographica Section E'
_journal_page_first o1695
_journal_paper_doi 10.1107/S160053680802521X
_journal_volume 64
_journal_year 2008
_chemical_formula_iupac 'C16 H16 N2 O3'
_chemical_formula_moiety 'C16 H16 N2 O3'
_chemical_formula_sum 'C16 H16 N2 O3'
_chemical_formula_weight 284.31
_chemical_name_systematic
;
2-Methoxy-<i>N</i>'-(2-methoxybenzylidene)benzohydrazide
;
_space_group_IT_number 4
_symmetry_cell_setting monoclinic
_symmetry_space_group_name_Hall 'P 2yb'
_symmetry_space_group_name_H-M 'P 1 21 1'
_atom_sites_solution_hydrogens geom
_atom_sites_solution_primary direct
_atom_sites_solution_secondary difmap
_audit_creation_method SHELXL-97
_cell_angle_alpha 90.00
_cell_angle_beta 93.674(4)
_cell_angle_gamma 90.00
_cell_formula_units_Z 2
_cell_length_a 4.9998(13)
_cell_length_b 13.475(4)
_cell_length_c 10.824(3)
_cell_measurement_reflns_used 744
_cell_measurement_temperature 298(2)
_cell_measurement_theta_max 24.0
_cell_measurement_theta_min 2.5
_cell_volume 727.7(4)
_computing_cell_refinement 'SAINT (Bruker, 2004)'
_computing_data_collection 'APEX2 (Bruker, 2004)'
_computing_data_reduction 'SAINT (Bruker, 2004)'
_computing_molecular_graphics 'SHELXTL (Sheldrick, 2008)'
_computing_publication_material 'SHELXTL (Sheldrick, 2008)'
_computing_structure_refinement 'SHELXL97 (Sheldrick, 2008)'
_computing_structure_solution 'SHELXS97 (Sheldrick, 2008)'
_diffrn_ambient_temperature 298(2)
_diffrn_measured_fraction_theta_full 0.992
_diffrn_measured_fraction_theta_max 0.992
_diffrn_measurement_device_type 'Bruker APEXII CCD area-detector'
_diffrn_measurement_method \w
_diffrn_radiation_monochromator graphite
_diffrn_radiation_source 'fine-focus sealed tube'
_diffrn_radiation_type MoK\a
_diffrn_radiation_wavelength 0.71073
_diffrn_reflns_av_R_equivalents 0.0546
_diffrn_reflns_av_sigmaI/netI 0.0601
_diffrn_reflns_limit_h_max 6
_diffrn_reflns_limit_h_min -6
_diffrn_reflns_limit_k_max 16
_diffrn_reflns_limit_k_min -17
_diffrn_reflns_limit_l_max 13
_diffrn_reflns_limit_l_min -13
_diffrn_reflns_number 6081
_diffrn_reflns_theta_full 27.00
_diffrn_reflns_theta_max 27.00
_diffrn_reflns_theta_min 1.89
_diffrn_standards_number 0
_exptl_absorpt_coefficient_mu 0.091
_exptl_absorpt_correction_T_max 0.9750
_exptl_absorpt_correction_T_min 0.9732
_exptl_absorpt_correction_type multi-scan
_exptl_absorpt_process_details '(SADABS; Sheldrick, 2004)'
_exptl_crystal_colour colourless
_exptl_crystal_density_diffrn 1.297
_exptl_crystal_density_method 'not measured'
_exptl_crystal_description Block
_exptl_crystal_F_000 300
_exptl_crystal_size_max 0.30
_exptl_crystal_size_mid 0.30
_exptl_crystal_size_min 0.28
_refine_diff_density_max 0.155
_refine_diff_density_min -0.144
_refine_ls_extinction_method none
_refine_ls_goodness_of_fit_ref 1.114
_refine_ls_hydrogen_treatment mixed
_refine_ls_matrix_type full
_refine_ls_number_parameters 195
_refine_ls_number_reflns 1647
_refine_ls_number_restraints 2
_refine_ls_restrained_S_all 1.113
_refine_ls_R_factor_all 0.0762
_refine_ls_R_factor_gt 0.0501
_refine_ls_shift/su_max 0.001
_refine_ls_shift/su_max_lt 0.001
_refine_ls_shift/su_mean 0.000
_refine_ls_structure_factor_coef Fsqd
_refine_ls_weighting_details 'calc w=1/[\s^2^(Fo^2^)+(0.0297P)^2^] where P=(Fo^2^+2Fc^2^)/3'
_refine_ls_weighting_scheme calc
_refine_ls_wR_factor_gt 0.0864
_refine_ls_wR_factor_ref 0.0945
_reflns_number_gt 1229
_reflns_number_total 1647
_reflns_threshold_expression I>2\s(I)
_cod_data_source_file ci2648.cif
_cod_data_source_block I
_cod_depositor_comments
;
The following automatic conversions were performed:
'_symmetry_cell_setting' value 'Monoclinic' changed to 'monoclinic'
according to '/home/saulius/struct/CIF-dictionaries/cif_core.dic'
dictionary named 'cif_core.dic' version 2.4.1 from 2010-06-29.

Automatic conversion script
Id: cif_fix_enum 1527 2010-12-29 10:47:43Z saulius 

The following automatic conversions were performed:

'_symmetry_cell_setting' value 'Monoclinic' changed to 'monoclinic'
according to /home/saulius/struct/CIF-dictionaries/cif_core.dic
dictionary named 'cif_core.dic' version 2.4.1 from 2010-06-29.

Automatic conversion script
Id: cif_fix_values 1715 2011-07-08 13:25:40Z adriana 
;
_cod_original_sg_symbol_H-M 'P 21'
_cod_database_code 2219293
_cod_database_fobs_code 2219293

loop_
_symmetry_equiv_pos_as_xyz
'x, y, z'
'-x, y+1/2, -z'

loop_
_atom_site_type_symbol
_atom_site_label
_atom_site_fract_x
_atom_site_fract_y
_atom_site_fract_z
_atom_site_U_iso_or_equiv
_atom_site_adp_type
_atom_site_calc_flag
_atom_site_refinement_flags
_atom_site_occupancy
O O1 0.4130(5) 0.5063(2) 1.0258(2) 0.0579(8) Uani d . 1
O O2 1.2673(4) 0.71624(19) 0.6930(2) 0.0436(6) Uani d . 1
O O3 0.6361(5) 0.7245(2) 0.4683(2) 0.0513(6) Uani d . 1
N N1 0.8931(5) 0.5916(2) 0.7771(2) 0.0357(7) Uani d . 1
N N2 0.8339(5) 0.67811(19) 0.7116(3) 0.0354(7) Uani d D 1
C C1 0.7337(7) 0.4561(2) 0.8904(3) 0.0371(9) Uani d . 1
C C2 0.5766(7) 0.4321(3) 0.9892(3) 0.0426(9) Uani d . 1
C C3 0.6008(7) 0.3398(3) 1.0439(3) 0.0501(10) Uani d . 1
H H3 0.4953 0.3233 1.1086 0.060 Uiso calc R 1
C C4 0.7794(8) 0.2725(3) 1.0032(4) 0.0549(11) Uani d . 1
H H4 0.7928 0.2102 1.0400 0.066 Uiso calc R 1
C C5 0.9407(8) 0.2954(3) 0.9081(4) 0.0537(10) Uani d . 1
H H5 1.0645 0.2498 0.8818 0.064 Uiso calc R 1
C C6 0.9142(7) 0.3876(3) 0.8529(3) 0.0455(9) Uani d . 1
H H6 1.0216 0.4036 0.7887 0.055 Uiso calc R 1
C C7 0.6996(7) 0.5520(2) 0.8295(3) 0.0377(8) Uani d . 1
H H7 0.5353 0.5844 0.8291 0.045 Uiso calc R 1
C C8 1.0305(6) 0.7328(2) 0.6674(3) 0.0296(7) Uani d . 1
C C9 0.9390(6) 0.8198(2) 0.5913(3) 0.0343(8) Uani d . 1
C C10 0.7391(6) 0.8162(3) 0.4959(3) 0.0358(8) Uani d . 1
C C11 0.6635(7) 0.9012(3) 0.4321(3) 0.0518(10) Uani d . 1
H H11 0.5257 0.8990 0.3703 0.062 Uiso calc R 1
C C12 0.7913(8) 0.9890(3) 0.4597(4) 0.0606(12) Uani d . 1
H H12 0.7384 1.0462 0.4168 0.073 Uiso calc R 1
C C13 0.9946(8) 0.9936(3) 0.5493(4) 0.0617(12) Uani d . 1
H H13 1.0835 1.0533 0.5659 0.074 Uiso calc R 1
C C14 1.0677(7) 0.9096(3) 0.6151(4) 0.0478(10) Uani d . 1
H H14 1.2059 0.9131 0.6767 0.057 Uiso calc R 1
C C15 0.2563(8) 0.4878(4) 1.1267(4) 0.0653(12) Uani d . 1
H H15A 0.1495 0.4295 1.1105 0.098 Uiso calc R 1
H H15B 0.1410 0.5435 1.1385 0.098 Uiso calc R 1
H H15C 0.3714 0.4778 1.2001 0.098 Uiso calc R 1
C C16 0.4372(8) 0.7167(4) 0.3692(3) 0.0712(12) Uani d . 1
H H16A 0.2821 0.7542 0.3885 0.107 Uiso calc R 1
H H16B 0.3884 0.6483 0.3573 0.107 Uiso calc R 1
H H16C 0.5066 0.7422 0.2949 0.107 Uiso calc R 1
H H2 0.662(3) 0.696(3) 0.696(3) 0.080 Uiso d D 1

loop_
_atom_site_aniso_label
_atom_site_aniso_U_11
_atom_site_aniso_U_22
_atom_site_aniso_U_33
_atom_site_aniso_U_12
_atom_site_aniso_U_13
_atom_site_aniso_U_23
O1 0.0577(16) 0.0581(19) 0.0601(19) 0.0064(15) 0.0196(15) 0.0132(15)
O2 0.0265(12) 0.0451(14) 0.0586(14) 0.0050(12) -0.0024(10) 0.0062(13)
O3 0.0604(15) 0.0471(15) 0.0439(13) -0.0052(14) -0.0149(11) 0.0053(14)
N1 0.0391(16) 0.0318(15) 0.0356(15) 0.0028(13) -0.0030(13) 0.0079(13)
N2 0.0271(14) 0.0357(16) 0.0428(16) 0.0036(13) -0.0018(13) 0.0124(13)
C1 0.037(2) 0.038(2) 0.0354(19) -0.0036(16) -0.0070(16) 0.0053(16)
C2 0.041(2) 0.046(2) 0.040(2) -0.0060(18) -0.0050(18) 0.0062(18)
C3 0.054(2) 0.051(3) 0.045(2) -0.011(2) -0.0020(18) 0.0176(19)
C4 0.069(3) 0.035(2) 0.058(3) 0.000(2) -0.016(2) 0.018(2)
C5 0.061(3) 0.043(2) 0.056(3) 0.0023(19) -0.001(2) 0.001(2)
C6 0.049(2) 0.042(2) 0.045(2) -0.0021(19) 0.0002(18) 0.0085(18)
C7 0.0336(18) 0.043(2) 0.0357(19) 0.0002(16) -0.0008(16) 0.0078(16)
C8 0.0279(17) 0.0279(18) 0.0332(16) -0.0013(15) 0.0026(13) -0.0029(15)
C9 0.0317(17) 0.0346(19) 0.0377(18) 0.0046(15) 0.0098(14) 0.0017(16)
C10 0.0368(19) 0.0353(19) 0.0357(19) 0.0037(16) 0.0051(15) 0.0015(17)
C11 0.055(2) 0.056(3) 0.044(2) 0.008(2) 0.001(2) 0.013(2)
C12 0.065(3) 0.046(3) 0.071(3) 0.007(2) 0.009(2) 0.027(2)
C13 0.072(3) 0.039(2) 0.076(3) -0.010(2) 0.014(3) 0.008(2)
C14 0.048(2) 0.037(2) 0.058(2) -0.0087(19) 0.0060(19) 0.003(2)
C15 0.060(3) 0.083(3) 0.054(3) -0.002(3) 0.012(2) 0.009(2)
C16 0.077(3) 0.078(3) 0.055(2) -0.014(3) -0.023(2) 0.009(3)

loop_
_atom_type_symbol
_atom_type_description
_atom_type_scat_dispersion_real
_atom_type_scat_dispersion_imag
_atom_type_scat_source
C C 0.0033 0.0016 'International Tables Vol C Tables 4.2.6.8 and 6.1.1.4'
H H 0.0000 0.0000 'International Tables Vol C Tables 4.2.6.8 and 6.1.1.4'
N N 0.0061 0.0033 'International Tables Vol C Tables 4.2.6.8 and 6.1.1.4'
O O 0.0106 0.0060 'International Tables Vol C Tables 4.2.6.8 and 6.1.1.4'

loop_
_geom_angle_atom_site_label_1
_geom_angle_atom_site_label_2
_geom_angle_atom_site_label_3
_geom_angle
C2 O1 C15 118.0(3)
C10 O3 C16 118.0(3)
C7 N1 N2 115.9(3)
C8 N2 N1 120.5(2)
C8 N2 H2 120(3)
N1 N2 H2 120(3)
C6 C1 C2 118.8(3)
C6 C1 C7 121.6(3)
C2 C1 C7 119.6(3)
O1 C2 C3 125.0(3)
O1 C2 C1 115.3(3)
C3 C2 C1 119.7(4)
C4 C3 C2 120.1(4)
C4 C3 H3 120.0
C2 C3 H3 119.9
C3 C4 C5 121.1(3)
C3 C4 H4 119.5
C5 C4 H4 119.5
C6 C5 C4 118.6(4)
C6 C5 H5 120.7
C4 C5 H5 120.7
C1 C6 C5 121.6(4)
C1 C6 H6 119.2
C5 C6 H6 119.2
N1 C7 C1 120.3(3)
N1 C7 H7 119.9
C1 C7 H7 119.9
O2 C8 N2 122.8(3)
O2 C8 C9 122.0(3)
N2 C8 C9 115.1(3)
C14 C9 C10 118.1(3)
C14 C9 C8 117.5(3)
C10 C9 C8 124.3(3)
O3 C10 C11 123.8(3)
O3 C10 C9 115.9(3)
C11 C10 C9 120.3(3)
C12 C11 C10 120.0(4)
C12 C11 H11 120.0
C10 C11 H11 120.0
C13 C12 C11 120.8(4)
C13 C12 H12 119.6
C11 C12 H12 119.6
C12 C13 C14 119.6(4)
C12 C13 H13 120.2
C14 C13 H13 120.2
C13 C14 C9 121.2(4)
C13 C14 H14 119.4
C9 C14 H14 119.4
O1 C15 H15A 109.5
O1 C15 H15B 109.5
H15A C15 H15B 109.5
O1 C15 H15C 109.5
H15A C15 H15C 109.5
H15B C15 H15C 109.5
O3 C16 H16A 109.5
O3 C16 H16B 109.5
H16A C16 H16B 109.5
O3 C16 H16C 109.5
H16A C16 H16C 109.5
H16B C16 H16C 109.5

loop_
_geom_bond_atom_site_label_1
_geom_bond_atom_site_label_2
_geom_bond_distance
O1 C2 1.367(4)
O1 C15 1.407(4)
O2 C8 1.220(3)
O3 C10 1.364(4)
O3 C16 1.419(4)
N1 C7 1.270(4)
N1 N2 1.387(3)
N2 C8 1.341(4)
N2 H2 0.901(10)
C1 C6 1.370(5)
C1 C2 1.405(5)
C1 C7 1.456(4)
C2 C3 1.380(5)
C3 C4 1.365(5)
C3 H3 0.93
C4 C5 1.383(5)
C4 H4 0.93
C5 C6 1.381(5)
C5 H5 0.93
C6 H6 0.93
C7 H7 0.93
C8 C9 1.488(4)
C9 C14 1.387(5)
C9 C10 1.391(4)
C10 C11 1.378(5)
C11 C12 1.368(5)
C11 H11 0.93
C12 C13 1.360(5)
C12 H12 0.93
C13 C14 1.375(5)
C13 H13 0.93
C14 H14 0.93
C15 H15A 0.96
C15 H15B 0.96
C15 H15C 0.96
C16 H16A 0.96
C16 H16B 0.96
C16 H16C 0.96

loop_
_geom_hbond_atom_site_label_D
_geom_hbond_atom_site_label_H
_geom_hbond_atom_site_label_A
_geom_hbond_site_symmetry_A
_geom_hbond_distance_DH
_geom_hbond_distance_HA
_geom_hbond_distance_DA
_geom_hbond_angle_DHA
N2 H2 O2 1_455 0.900(10) 1.990(10) 2.873(3) 167(4)

loop_
_cod_related_entry_id
_cod_related_entry_database
_cod_related_entry_code
1 ChemSpider 7879729
